data_1520643
loop_
_publ_author_name
'Dahlborg, Magnus Asberg'
'Svensson, Goran'

_publ_section_title
;
 Structural Changes in the System Zn(1-x)Cd(x)WO4, Determined from Single
 Crystal Data.
;
_journal_name_full 'Acta Chemica Scandinavica'
_journal_page_first 1103
_journal_page_last 1109
_journal_paper_doi 10.3891/acta.chem.scand.53-1103
_journal_volume 53
_journal_year 1999
_chemical_formula_sum 'Cd0.6 O4 W Zn0.4'
_chemical_formula_weight 341.448
_space_group_IT_number 13
_symmetry_cell_setting monoclinic
_symmetry_Int_Tables_number 13
_symmetry_space_group_name_Hall '-P 2yc'
_symmetry_space_group_name_H-M 'P 1 2/c 1'
_cell_angle_alpha 90
_cell_angle_beta 91.505(23)
_cell_angle_gamma 90
_cell_formula_units_Z 2
_cell_length_a 4.9192(11)
_cell_length_b 5.8430(15)
_cell_length_c 5.0301(22)
_cell_volume 144.53(8)
_diffrn_ambient_temperature 293
_diffrn_radiation_probe x-ray
_diffrn_radiation_type MoK\a
_diffrn_radiation_wavelength 0.71069
_exptl_absorpt_coefficient_mu 47.935
_exptl_crystal_density_diffrn 7.738
_exptl_crystal_F_000 294
_refine_ls_goodness_of_fit_ref 1.212
_refine_ls_number_parameters 31
_refine_ls_number_reflns 611
_refine_ls_R_factor_gt 0.0360
_refine_ls_wR_factor_gt 0.0995
_cod_data_source_file Acta-Chem-Scand-1999-53-1103-1109-3.cif
_cod_data_source_block x=0.60
_cod_original_sg_symbol_H-M 'P 2/c'
_cod_database_code 1520643

loop_
_symmetry_equiv_pos_site_id
_symmetry_equiv_pos_as_xyz
1 x,y,z
2 -x,y,1/2-z
3 -x,-y,-z
4 x,-y,1/2+z

loop_
_atom_site_label
_atom_site_type_symbol
_atom_site_thermal_displace_type
_atom_site_fract_x
_atom_site_fract_y
_atom_site_fract_z
_atom_site_occupancy
_atom_site_U_iso_or_equiv
_atom_site_calc_flag
_atom_site_refinement_flags
_atom_site_disorder_assembly
_atom_site_disorder_group
W W Uiso 0.00000 0.17981(5) 0.25000 1.000 0.0080(2) . . . .
Cd Cd Uiso 0.50000 0.69470(14) 0.25000 0.60(2) 0.0095(4) . . . .
Zn Zn Uiso 0.50000 0.69470(14) 0.25000 0.40(2) 0.0095(4) . . . .
O1 O Uiso 0.2069(9) 0.0983(9) -0.0534(10) 1.000 0.0115(8) . . . .
O2 O Uiso 0.2444(11) 0.3743(10) 0.3905(11) 1.000 0.0141(9) . . . .

loop_
_geom_angle_atom_site_label_1
_geom_angle_atom_site_label_2
_geom_angle_atom_site_label_3
_geom_angle
_geom_angle_site_symmetry_1
_geom_angle_site_symmetry_2
_geom_angle_site_symmetry_3
_geom_angle_publ_flag
O1 W O2 96.2(2) . . . yes
O1 W O1 151.2(2) . . 2_555 yes
O1 W O2 102.1(2) . . 2_555 yes
O1 W O1 72.55(19) . . 3_555 yes
O1 W O1 85.6(2) . . 4_555 yes
O1 W O2 102.1(2) 2_555 . . yes
O2 W O2 101.0(3) . . 2_555 yes
O1 W O2 166.0(2) 3_555 . . yes
O1 W O2 89.6(2) 4_555 . . yes
O1 W O2 96.2(2) 2_555 . 2_555 yes
O1 W O1 85.6(2) 2_555 . 3_555 yes
O1 W O1 72.55(19) 2_555 . 4_555 yes
O1 W O2 89.6(2) 3_555 . 2_555 yes
O1 W O2 166.0(2) 4_555 . 2_555 yes
O1 W O1 81.50(19) 3_555 . 4_555 yes
O2 Cd O2 75.84(19) . . 2_655 yes
O1 Cd O2 161.9(2) 3_665 . . yes
O2 Cd O2 84.7(2) . . 3_666 yes
O2 Cd O2 78.8(2) . . 4_564 yes
O1 Cd O2 86.54(19) 4_565 . . yes
O1 Cd O2 86.54(19) 3_665 . 2_655 yes
O2 Cd O2 78.8(2) 2_655 . 3_666 yes
O2 Cd O2 84.7(2) 2_655 . 4_564 yes
O1 Cd O2 161.9(2) 4_565 . 2_655 yes
O1 Cd O2 96.04(19) 3_665 . 3_666 yes
O1 Cd O2 95.8(2) 3_665 . 4_564 yes
O1 Cd O1 111.3(2) 3_665 . 4_565 yes
O2 Cd O2 159.0(2) 3_666 . 4_564 yes
O1 Cd O2 95.8(2) 4_565 . 3_666 yes
O1 Cd O2 96.04(19) 4_565 . 4_564 yes
O2 Zn O2 75.84(19) . . 2_655 yes
O1 Zn O2 161.9(2) 3_665 . . yes
O2 Zn O2 84.7(2) . . 3_666 yes
O2 Zn O2 78.8(2) . . 4_564 yes
O1 Zn O2 86.54(19) 4_565 . . yes
O1 Zn O2 86.54(19) 3_665 . 2_655 yes
O2 Zn O2 78.8(2) 2_655 . 3_666 yes
O2 Zn O2 84.7(2) 2_655 . 4_564 yes
O1 Zn O2 161.9(2) 4_565 . 2_655 yes
O1 Zn O2 96.04(19) 3_665 . 3_666 yes
O1 Zn O2 95.8(2) 3_665 . 4_564 yes
O1 Zn O1 111.3(2) 3_665 . 4_565 yes
O2 Zn O2 159.0(2) 3_666 . 4_564 yes
O1 Zn O2 95.8(2) 4_565 . 3_666 yes
O1 Zn O2 96.04(19) 4_565 . 4_564 yes
W O1 W 107.5(2) . . 3_555 yes
W O1 Cd 127.2(3) . . 3_665 yes
W O1 Cd 122.1(2) 3_555 . 3_665 yes
W O2 Cd 137.8(3) . . . yes
W O2 Zn 137.8(3) . . . yes
W O2 Cd 124.7(3) . . 3_666 yes
Cd O2 Cd 95.3(2) . . 3_666 yes

loop_
_geom_bond_atom_site_label_1
_geom_bond_atom_site_label_2
_geom_bond_distance
_geom_bond_site_symmetry_1
_geom_bond_site_symmetry_2
_geom_bond_publ_flag
W O1 1.917(5) . . yes
W O2 1.787(6) . . yes
W O1 1.917(5) . 2_555 yes
W O2 1.787(6) . 2_555 yes
W O1 2.145(5) . 3_555 yes
W O1 2.145(5) . 4_555 yes
Cd O2 2.373(6) . . yes
Cd O2 2.373(6) . 2_655 yes
Cd O1 2.144(5) . 3_665 yes
Cd O2 2.212(6) . 3_666 yes
Cd O2 2.212(6) . 4_564 yes
Cd O1 2.144(5) . 4_565 yes
Zn O2 2.373(6) . . yes
Zn O2 2.373(6) . 2_655 yes
Zn O1 2.144(5) . 3_665 yes
Zn O2 2.212(6) . 3_666 yes
Zn O2 2.212(6) . 4_564 yes
Zn O1 2.144(5) . 4_565 yes

loop_
_geom_torsion_atom_site_label_1
_geom_torsion_atom_site_label_2
_geom_torsion_atom_site_label_3
_geom_torsion_atom_site_label_4
_geom_torsion
_geom_torsion_site_symmetry_1
_geom_torsion_site_symmetry_2
_geom_torsion_site_symmetry_3
_geom_torsion_site_symmetry_4
_geom_torsion_publ_flag
O2 W O1 W 171.6(3) . . . 3_555 no
O2 W O1 Cd -28.6(3) . . . 3_665 no
O1 W O2 Cd 51.4(4) . . . . no
O1 W O2 Cd -107.2(3) . . . 3_666 no
O1 W O2 Cd -151.0(4) 2_555 . . . no
O2 W O2 Cd -52.2(5) 2_555 . . . no
O1 W O2 Cd 136.9(4) 4_555 . . . no
O2 Cd O2 W -82.8(4) 2_655 . . . no
O2 Cd O2 W -162.5(5) 3_666 . . . no
O2 Cd O2 W 4.5(4) 4_564 . . . no
O1 Cd O2 W 101.4(4) 4_565 . . . no
